data_1561014
loop_
_publ_author_name
'Li, Xiao'
'Zhou, Kunfeng'
'Tong, Zhibo'
'Yang, Jianbo'
'Sheng, Ning'
'Li, Jisen'
'Sha, Jingquan'

_publ_section_title
;
 Keggin polyoxometalates based hybrid compounds containing helix/nanocages
 for colorimetric biosensing
;
_journal_name_full 'Journal of Solid State Chemistry'
_journal_page_first 372
_journal_page_last 380
_journal_paper_doi 10.1016/j.jssc.2018.06.020
_journal_volume 265
_journal_year 2018
_chemical_formula_moiety 'C26 Cu4 F4 N12 O49 Si W12'
_chemical_formula_sum 'C26 Cu4 F4 N12 O49 Si W12'
_chemical_formula_weight 3828.75
_space_group_crystal_system monoclinic
_space_group_IT_number 14
_space_group_name_Hall '-P 2yn'
_space_group_name_H-M_alt 'P 1 21/n 1'
_atom_sites_solution_hydrogens .
_cell_angle_alpha 90
_cell_angle_beta 95.947(4)
_cell_angle_gamma 90
_cell_formula_units_Z 4
_cell_length_a 12.870(3)
_cell_length_b 25.158(5)
_cell_length_c 22.566(5)
_cell_measurement_reflns_used 36448
_cell_measurement_temperature 296(2)
_cell_measurement_theta_max 25.000
_cell_measurement_theta_min 1.216
_cell_volume 7267(3)
_computing_cell_refinement 'Bruker XSCANS'
_computing_data_collection 'Bruker XSCANS'
_computing_data_reduction 'Bruker SHELXTL'
_computing_molecular_graphics 'Bruker SHELXTL'
_computing_publication_material 'Bruker SHELXTL'
_computing_structure_refinement 'SHELXL-2014/7 (Sheldrick, 2014)'
_computing_structure_solution 'Bruker SHELXTL'
_diffrn_ambient_temperature 296(2)
_diffrn_measured_fraction_theta_full 0.999
_diffrn_measured_fraction_theta_max 0.999
_diffrn_measurement_device_type 'Bruker P4'
_diffrn_measurement_method '\w scans'
_diffrn_radiation_type MoK\a
_diffrn_radiation_wavelength 0.71073
_diffrn_reflns_av_R_equivalents 0.0681
_diffrn_reflns_av_unetI/netI 0.0858
_diffrn_reflns_Laue_measured_fraction_full 0.999
_diffrn_reflns_Laue_measured_fraction_max 0.999
_diffrn_reflns_limit_h_max 15
_diffrn_reflns_limit_h_min -15
_diffrn_reflns_limit_k_max 29
_diffrn_reflns_limit_k_min -21
_diffrn_reflns_limit_l_max 26
_diffrn_reflns_limit_l_min -26
_diffrn_reflns_number 36448
_diffrn_reflns_point_group_measured_fraction_full 0.999
_diffrn_reflns_point_group_measured_fraction_max 0.999
_diffrn_reflns_theta_full 25.000
_diffrn_reflns_theta_max 25.000
_diffrn_reflns_theta_min 1.216
_diffrn_source 'sealed tube'
_exptl_absorpt_coefficient_mu 20.177
_exptl_crystal_density_diffrn 3.500
_exptl_crystal_description BLOCK
_exptl_crystal_F_000 6744
_refine_diff_density_max 2.945
_refine_diff_density_min -3.945
_refine_diff_density_rms 0.389
_refine_ls_extinction_coef .
_refine_ls_extinction_method none
_refine_ls_goodness_of_fit_ref 1.030
_refine_ls_hydrogen_treatment undef
_refine_ls_matrix_type full
_refine_ls_number_parameters 973
_refine_ls_number_reflns 12786
_refine_ls_number_restraints 144
_refine_ls_restrained_S_all 1.024
_refine_ls_R_factor_all 0.1042
_refine_ls_R_factor_gt 0.0606
_refine_ls_shift/su_max 0.001
_refine_ls_shift/su_mean 0.000
_refine_ls_structure_factor_coef Fsqd
_refine_ls_weighting_details 'w=1/[\s^2^(Fo^2^)+(0.0649P)^2^+341.9376P] where P=(Fo^2^+2Fc^2^)/3'
_refine_ls_weighting_scheme calc
_refine_ls_wR_factor_gt 0.1439
_refine_ls_wR_factor_ref 0.1648
_reflns_Friedel_coverage 0.000
_reflns_Friedel_fraction_full .
_reflns_Friedel_fraction_max .
_reflns_number_gt 8465
_reflns_number_total 12800
_reflns_threshold_expression 'I > 2\s(I)'
_cod_data_source_file 1.cif
_cod_data_source_block 1
_cod_original_sg_symbol_H-M 'P 21/n'
_cod_database_code 1561014
_shelx_space_group_comment
;
The symmetry employed for this shelxl refinement is uniquely defined
by the following loop, which should always be used as a source of
symmetry information in preference to the above space-group names.
They are only intended as comments.
;

loop_
_space_group_symop_operation_xyz
'x, y, z'
'-x+1/2, y+1/2, -z+1/2'
'-x, -y, -z'
'x-1/2, -y-1/2, z-1/2'

loop_
_atom_site_label
_atom_site_type_symbol
_atom_site_fract_x
_atom_site_fract_y
_atom_site_fract_z
_atom_site_U_iso_or_equiv
_atom_site_adp_type
_atom_site_occupancy
_atom_site_site_symmetry_order
_atom_site_calc_flag
_atom_site_refinement_flags_posn
_atom_site_refinement_flags_adp
_atom_site_refinement_flags_occupancy
_atom_site_disorder_assembly
_atom_site_disorder_group
C1 C 0.4378(17) 0.1691(9) 0.5293(10) 0.022(5) Uani 1 1 d . . . . .
C2 C 0.935(3) -0.0607(14) 0.5343(17) 0.069(9) Uani 1 1 d . U . . .
C3 C 0.3523(18) 0.1553(8) 0.6045(10) 0.022(5) Uani 1 1 d . . . . .
C4 C 0.838(3) -0.0419(13) 0.4392(15) 0.057(9) Uani 1 1 d . . . . .
C5 C 0.9384(17) 0.3309(8) 0.4838(9) 0.016(4) Uani 1 1 d . U . . .
C6 C 0.811(2) 0.3430(8) 0.4147(12) 0.033(6) Uani 1 1 d . . . . .
C7 C 0.7593(17) 0.1201(8) 0.4209(9) 0.019(5) Uani 1 1 d . U . . .
C8 C 0.1980(19) 0.3594(8) 0.5141(10) 0.023(5) Uani 1 1 d . U . . .
C9 C 0.6589(17) 0.0372(8) 0.3926(9) 0.018(5) Uani 1 1 d . U . . .
C10 C 0.1966(16) 0.4699(7) 0.6113(8) 0.011(4) Uani 1 1 d . U . . .
C11 C 0.1749(16) 0.5179(7) 0.5698(8) 0.012(4) Uani 1 1 d . . . . .
C12 C 0.2707(17) 0.5317(8) 0.5383(9) 0.018(5) Uani 1 1 d . U . . .
C13 C 0.2638(19) 0.5340(9) 0.4773(11) 0.030(6) Uani 1 1 d . . . . .
C14 C 0.7526(18) -0.0293(8) 0.4672(9) 0.022(5) Uani 1 1 d . U . . .
C15 C 0.6505(16) -0.0137(7) 0.4307(9) 0.014(4) Uani 1 1 d . . . . .
C16 C 0.3884(18) 0.0559(8) 0.6170(9) 0.020(5) Uani 1 1 d . U . . .
C17 C 0.6786(19) 0.1463(8) 0.4930(9) 0.025(5) Uani 1 1 d . . . . .
C18 C 0.455(2) 0.5628(10) 0.5414(13) 0.042(7) Uani 1 1 d . . . . .
C19 C 0.352(2) 0.5496(11) 0.4465(12) 0.042(7) Uani 1 1 d . . . . .
C20 C 0.937(3) -0.0577(16) 0.471(2) 0.101(15) Uani 1 1 d . . . . .
C21 C 0.756(2) -0.0333(10) 0.5300(12) 0.042(7) Uani 1 1 d . . . . .
C22 C 0.847(3) -0.0486(15) 0.5641(17) 0.076(10) Uani 1 1 d . U . . .
C23 C 0.1527(17) 0.5643(8) 0.6132(9) 0.017(5) Uani 1 1 d . U . . .
C24 C 0.368(2) 0.5461(9) 0.5686(11) 0.033(6) Uani 1 1 d . . . . .
C25 C 0.443(3) 0.5620(11) 0.4809(14) 0.053(8) Uani 1 1 d . . . . .
C26 C 0.2844(18) 0.3822(8) 0.5955(9) 0.021(5) Uani 1 1 d . . . . .
N1 N 0.4516(15) 0.1173(6) 0.5422(7) 0.018(4) Uani 1 1 d . . . . .
N2 N 0.3936(15) 0.1093(7) 0.5886(7) 0.020(4) Uani 1 1 d . U . . .
N4 N 0.1587(15) 0.4050(6) 0.5265(8) 0.021(4) Uani 1 1 d . . . . .
N5 N 0.2175(14) 0.4204(6) 0.5780(8) 0.017(4) Uani 1 1 d . . . . .
N6 N 0.2756(15) 0.3426(7) 0.5548(8) 0.024(4) Uani 1 1 d . . . . .
N7 N 0.3772(14) 0.1927(7) 0.5646(7) 0.020(4) Uani 1 1 d . U . . .
N8 N -0.0514(13) 0.3810(6) 0.4634(7) 0.014(4) Uani 1 1 d . . . . .
N9 N 0.8560(15) 0.3063(7) 0.4540(8) 0.023(4) Uani 1 1 d . U . . .
N10 N 0.1345(14) 0.6117(6) 0.5787(7) 0.019(4) Uani 1 1 d . U . . .
N11 N 0.7552(15) 0.1605(7) 0.4603(8) 0.021(4) Uani 1 1 d . U . . .
N12 N 0.6355(14) 0.0999(6) 0.4760(8) 0.019(4) Uani 1 1 d . . . . .
N13 N 0.6900(14) 0.0835(7) 0.4297(7) 0.019(4) Uani 1 1 d . U . . .
O1 O -0.0164(11) 0.3034(5) 0.7080(6) 0.016(3) Uani 1 1 d . . . . .
O2 O 0.0581(12) 0.3281(5) 0.6110(6) 0.021(3) Uani 1 1 d . . . . .
O1W O 0.1082(16) 0.4439(8) 0.3951(9) 0.054(5) Uani 1 1 d . . . . .
O3 O -0.3069(12) 0.3381(6) 0.6640(7) 0.028(4) Uani 1 1 d . . . . .
O2W O 0.2307(14) 0.2469(7) 0.4780(7) 0.037(4) Uani 1 1 d . . . . .
O4 O 0.0652(12) 0.3975(5) 0.6999(6) 0.022(3) Uani 1 1 d . . . . .
O3W O 0.4271(13) 0.2887(7) 0.6439(9) 0.047(5) Uani 1 1 d . . . . .
O5 O 0.2200(14) 0.3887(6) 0.7939(7) 0.033(4) Uani 1 1 d . . . . .
O4W O 0.4492(13) 0.2855(6) 0.5069(7) 0.031(4) Uani 1 1 d . . . . .
O6 O 0.1205(12) 0.2910(5) 0.8166(7) 0.025(4) Uani 1 1 d . . . . .
O5W O 0.6403(19) 0.0557(8) 0.6041(11) 0.075(7) Uani 1 1 d . . . . .
O7 O -0.1762(11) 0.3125(5) 0.7703(6) 0.018(3) Uani 1 1 d . . . . .
O6W O 0.855(3) 0.2180(10) 0.3753(19) 0.148(16) Uani 1 1 d . . . . .
O8 O 0.6422(15) 0.2542(5) 0.4281(7) 0.034(4) Uani 1 1 d . . . . .
O7W O 0.996(2) 0.2074(7) 0.4828(9) 0.066(7) Uani 1 1 d . . . . .
O9 O -0.0359(12) 0.3005(6) 0.8797(6) 0.024(4) Uani 1 1 d . . . . .
O11 O -0.1817(11) 0.2434(5) 0.6811(6) 0.018(3) Uani 1 1 d . U . . .
O12 O 0.1140(12) 0.2098(6) 0.7116(7) 0.027(4) Uani 1 1 d . . . . .
O13 O -0.1492(11) 0.3298(5) 0.6029(6) 0.020(3) Uani 1 1 d . . . . .
O14 O -0.0378(13) 0.4241(6) 0.5913(6) 0.026(4) Uani 1 1 d . . . . .
O15 O -0.3476(13) 0.3152(6) 0.5431(7) 0.030(4) Uani 1 1 d . . . . .
O16 O -0.0089(13) 0.2274(6) 0.6139(7) 0.030(4) Uani 1 1 d . . . . .
O17 O 0.7923(12) 0.2324(5) 0.5657(7) 0.030(4) Uani 1 1 d . . . . .
O18 O -0.3410(14) 0.4404(6) 0.7061(7) 0.034(4) Uani 1 1 d . . . . .
O19 O -0.2577(13) 0.1528(6) 0.6418(8) 0.037(4) Uani 1 1 d . . . . .
O20 O -0.2433(14) 0.1617(6) 0.7597(7) 0.036(4) Uani 1 1 d . . . . .
O21 O -0.0473(14) 0.1953(6) 0.8905(8) 0.040(5) Uani 1 1 d . . . . .
O22 O -0.3713(12) 0.2408(6) 0.6294(7) 0.028(4) Uani 1 1 d . . . . .
O23 O -0.0530(16) 0.1256(6) 0.8019(8) 0.047(5) Uani 1 1 d . . . . .
O24 O 0.1281(17) 0.1025(7) 0.7448(9) 0.052(6) Uani 1 1 d . . . . .
O25 O 0.2056(12) 0.2468(6) 0.6104(6) 0.024(3) Uani 1 1 d . U . . .
O26 O 0.0049(11) 0.3762(5) 0.8077(6) 0.018(3) Uani 1 1 d . U . . .
O27 O -0.1953(12) 0.4101(6) 0.8014(6) 0.027(4) Uani 1 1 d . . . . .
O28 O -0.3620(13) 0.3512(6) 0.7751(7) 0.030(4) Uani 1 1 d . U . . .
O29 O -0.2369(13) 0.2282(7) 0.8480(7) 0.035(4) Uani 1 1 d . . . . .
O30 O -0.4268(14) 0.2801(8) 0.8575(8) 0.049(5) Uani 1 1 d . . . . .
O31 O -0.3587(14) 0.2454(6) 0.7495(8) 0.039(5) Uani 1 1 d . . . . .
O32 O -0.1446(11) 0.3974(5) 0.6906(6) 0.017(3) Uani 1 1 d . U . . .
O33 O -0.4387(15) 0.1548(7) 0.6919(8) 0.047(5) Uani 1 1 d . . . . .
O34 O -0.0598(13) 0.2266(5) 0.7827(7) 0.026(4) Uani 1 1 d . . . . .
O35 O 0.1833(12) 0.3101(6) 0.7098(7) 0.023(3) Uani 1 1 d . . . . .
O36 O -0.2347(13) 0.3326(7) 0.8737(7) 0.032(4) Uani 1 1 d . . . . .
O37 O 0.1165(13) 0.1853(6) 0.8265(7) 0.031(4) Uani 1 1 d . . . . .
O38 O -0.1036(15) 0.1359(7) 0.5656(7) 0.042(5) Uani 1 1 d . . . . .
O39 O -0.0495(14) 0.1502(6) 0.6859(7) 0.039(5) Uani 1 1 d . . . . .
O40 O -0.0763(13) 0.4063(6) 0.9098(6) 0.030(4) Uani 1 1 d . . . . .
O41 O -0.2067(17) 0.1213(7) 0.8766(9) 0.059(6) Uani 1 1 d . . . . .
O42 O 0.0867(11) 0.5093(5) 0.5272(6) 0.013(3) Uani 1 1 d . U . . .
O43 O 0.5714(11) -0.0062(5) 0.4697(6) 0.013(3) Uani 1 1 d . U . . .
F1 F 0.3775(12) 0.5440(7) 0.6281(6) 0.052(4) Uani 1 1 d . . . . .
F2 F 0.5242(14) 0.5772(8) 0.4515(9) 0.074(6) Uani 1 1 d . . . . .
F3 F 0.8395(16) -0.0385(10) 0.3823(8) 0.089(7) Uani 1 1 d . . . . .
F4 F 1.027(2) -0.0767(12) 0.5681(12) 0.142(12) Uani 1 1 d . . . . .
Si1 Si -0.1087(5) 0.2715(2) 0.7347(2) 0.0134(12) Uani 1 1 d . . . . .
Cu1 Cu 0.5244(2) 0.05815(9) 0.50570(12) 0.0208(6) Uani 1 1 d . . . . .
Cu2 Cu 0.0317(2) 0.44355(9) 0.49354(11) 0.0177(6) Uani 1 1 d . . . . .
Cu3 Cu 0.3326(2) 0.26899(9) 0.56140(12) 0.0194(6) Uani 1 1 d . . . . .
Cu4 Cu 0.8132(2) 0.23199(10) 0.46063(16) 0.0362(8) Uani 1 1 d . . . . .
W1 W -0.33043(9) 0.19192(4) 0.69534(5) 0.0400(3) Uani 1 1 d . . . . .
W2 W 0.10570(7) 0.26451(4) 0.65260(4) 0.0228(2) Uani 1 1 d . . . . .
W3 W -0.04326(8) 0.37417(4) 0.64119(4) 0.0244(2) Uani 1 1 d . . . . .
W4 W -0.27387(8) 0.29002(4) 0.60278(4) 0.0265(2) Uani 1 1 d . . . . .
W5 W -0.26940(8) 0.38554(4) 0.72678(4) 0.0286(2) Uani 1 1 d . . . . .
W6 W -0.10882(8) 0.36447(4) 0.85172(4) 0.0237(2) Uani 1 1 d . . . . .
W7 W 0.05724(9) 0.24445(4) 0.86490(4) 0.0297(3) Uani 1 1 d . . . . .
W8 W -0.32147(9) 0.28808(5) 0.81954(5) 0.0381(3) Uani 1 1 d . . . . .
W9 W 0.11649(9) 0.35229(4) 0.76338(5) 0.0344(3) Uani 1 1 d . . . . .
W10 W 0.04794(10) 0.15542(4) 0.75432(5) 0.0395(3) Uani 1 1 d . . . . .
W11 W -0.15626(10) 0.16695(4) 0.83353(5) 0.0414(3) Uani 1 1 d . . . . .
W12 W -0.12640(11) 0.17979(5) 0.61822(6) 0.0500(4) Uani 1 1 d . . . . .

loop_
_atom_site_aniso_label
_atom_site_aniso_U_11
_atom_site_aniso_U_22
_atom_site_aniso_U_33
_atom_site_aniso_U_23
_atom_site_aniso_U_13
_atom_site_aniso_U_12
C1 0.008(12) 0.029(12) 0.028(12) 0.000(10) 0.002(9) 0.003(9)
C2 0.069(9) 0.069(9) 0.069(9) 0.0000(10) 0.0070(14) 0.0001(10)
C3 0.021(13) 0.016(11) 0.028(12) -0.010(9) 0.001(10) 0.009(9)
C4 0.04(2) 0.07(2) 0.06(2) 0.007(17) 0.008(17) 0.013(16)
C5 0.016(5) 0.016(5) 0.017(5) -0.0001(10) 0.0016(11) -0.0001(10)
C6 0.030(16) 0.009(11) 0.058(17) -0.009(11) 0.005(13) -0.004(10)
C7 0.019(5) 0.019(5) 0.019(5) -0.0002(10) 0.0019(11) 0.0000(10)
C8 0.023(5) 0.023(5) 0.023(5) 0.0001(10) 0.0026(11) -0.0001(10)
C9 0.018(5) 0.018(5) 0.018(5) 0.0000(10) 0.0019(11) -0.0001(10)
C10 0.011(4) 0.011(4) 0.011(4) 0.0000(10) 0.0010(11) -0.0001(10)
C11 0.014(12) 0.014(10) 0.007(9) 0.006(7) -0.002(8) -0.001(8)
C12 0.018(5) 0.018(5) 0.018(5) 0.0000(10) 0.0017(11) -0.0002(10)
C13 0.023(15) 0.020(12) 0.050(16) 0.010(11) 0.017(12) 0.015(10)
C14 0.022(5) 0.022(5) 0.022(5) 0.0000(10) 0.0022(11) 0.0000(10)
C15 0.014(12) 0.009(10) 0.019(11) 0.001(8) 0.003(9) -0.005(8)
C16 0.021(5) 0.020(5) 0.020(5) -0.0001(10) 0.0021(11) -0.0001(10)
C17 0.034(15) 0.022(12) 0.016(11) -0.009(9) -0.010(10) -0.004(10)
C18 0.030(17) 0.028(14) 0.07(2) 0.008(13) -0.008(14) -0.003(12)
C19 0.034(18) 0.047(17) 0.048(17) 0.004(13) 0.025(14) 0.018(13)
C20 0.05(3) 0.09(3) 0.17(5) -0.02(3) 0.02(3) 0.03(2)
C21 0.043(19) 0.038(15) 0.042(16) 0.025(12) -0.004(13) -0.006(13)
C22 0.076(10) 0.076(10) 0.076(10) 0.0001(10) 0.0078(15) 0.0001(10)
C23 0.017(5) 0.017(5) 0.017(5) 0.0000(10) 0.0017(11) 0.0002(10)
C24 0.030(16) 0.020(12) 0.046(16) 0.002(11) -0.006(12) -0.015(11)
C25 0.06(2) 0.046(18) 0.06(2) 0.017(15) 0.019(18) -0.001(15)
C26 0.026(14) 0.013(11) 0.021(11) 0.009(9) -0.012(10) -0.004(9)
N1 0.035(12) 0.004(8) 0.015(9) -0.002(7) 0.004(8) -0.009(7)
N2 0.020(4) 0.020(4) 0.020(4) 0.0003(10) 0.0022(11) -0.0002(10)
N4 0.026(12) 0.011(9) 0.022(10) 0.009(7) -0.010(8) 0.003(8)
N5 0.012(10) 0.017(9) 0.023(10) 0.007(7) 0.001(8) 0.011(7)
N6 0.024(12) 0.021(10) 0.027(10) 0.000(8) 0.005(9) 0.003(8)
N7 0.020(4) 0.020(4) 0.020(4) 0.0000(10) 0.0020(11) 0.0003(10)
N8 0.004(9) 0.013(8) 0.027(10) 0.004(7) 0.003(7) -0.003(7)
N9 0.023(4) 0.023(4) 0.024(4) -0.0001(10) 0.0023(11) -0.0002(10)
N10 0.019(4) 0.019(4) 0.019(4) 0.0001(10) 0.0021(11) -0.0003(10)
N11 0.021(4) 0.021(4) 0.022(4) 0.0001(10) 0.0022(11) 0.0002(10)
N12 0.021(11) 0.012(9) 0.023(10) 0.001(7) -0.003(8) 0.007(8)
N13 0.019(4) 0.019(4) 0.019(4) -0.0001(10) 0.0018(11) 0.0000(10)
O1 0.010(8) 0.023(8) 0.014(7) -0.010(6) 0.003(6) 0.002(6)
O2 0.021(9) 0.017(8) 0.026(8) 0.000(6) 0.006(7) 0.016(6)
O1W 0.042(14) 0.058(13) 0.062(13) -0.002(10) 0.012(11) -0.005(10)
O3 0.017(9) 0.033(9) 0.033(9) 0.003(7) 0.000(7) -0.003(7)
O2W 0.033(12) 0.042(11) 0.034(10) -0.008(8) -0.008(8) 0.003(8)
O4 0.025(10) 0.013(7) 0.028(8) 0.000(6) -0.002(7) -0.003(6)
O3W 0.008(10) 0.040(11) 0.091(15) 0.000(10) -0.003(9) 0.002(8)
O5 0.031(11) 0.033(9) 0.034(9) 0.004(7) -0.005(8) -0.008(8)
O4W 0.019(10) 0.028(9) 0.045(10) 0.011(7) -0.002(8) 0.003(7)
O6 0.022(10) 0.018(8) 0.032(9) 0.005(7) -0.004(7) 0.004(6)
O5W 0.073(19) 0.053(14) 0.095(18) -0.033(12) -0.010(14) 0.002(12)
O7 0.013(8) 0.014(7) 0.029(8) -0.003(6) 0.011(7) -0.005(6)
O6W 0.10(3) 0.058(18) 0.30(5) -0.06(2) 0.11(3) -0.046(16)
O8 0.057(13) 0.011(8) 0.029(9) -0.005(6) -0.022(8) 0.007(7)
O7W 0.12(2) 0.042(12) 0.047(12) 0.000(9) 0.040(13) -0.020(12)
O9 0.022(10) 0.028(9) 0.023(8) 0.004(7) 0.006(7) -0.008(7)
O11 0.018(3) 0.017(3) 0.018(3) -0.0001(10) 0.0014(11) -0.0002(10)
O12 0.016(9) 0.025(8) 0.036(9) -0.007(7) -0.018(7) -0.004(7)
O13 0.014(9) 0.014(7) 0.031(9) -0.003(6) -0.001(7) -0.001(6)
O14 0.025(10) 0.033(9) 0.018(8) -0.004(7) -0.007(7) -0.009(7)
O15 0.030(11) 0.028(9) 0.028(9) -0.006(7) -0.013(7) 0.021(7)
O16 0.030(11) 0.029(9) 0.028(9) -0.009(7) -0.005(8) 0.003(7)
O17 0.022(10) 0.013(7) 0.048(10) -0.007(7) -0.027(8) 0.007(6)
O18 0.040(12) 0.034(9) 0.027(9) -0.003(7) 0.003(8) 0.018(8)
O19 0.024(11) 0.026(9) 0.056(11) -0.011(8) -0.011(9) -0.007(7)
O20 0.041(12) 0.030(9) 0.033(9) 0.002(7) -0.015(8) -0.024(8)
O21 0.043(12) 0.022(9) 0.051(11) 0.013(8) -0.012(9) -0.020(8)
O22 0.014(9) 0.037(9) 0.032(9) 0.001(7) -0.006(7) -0.005(7)
O23 0.057(14) 0.018(9) 0.058(12) 0.018(8) -0.024(10) -0.012(8)
O24 0.061(15) 0.032(10) 0.058(13) -0.009(9) -0.022(11) 0.015(9)
O25 0.024(4) 0.024(4) 0.024(4) -0.0002(10) 0.0025(11) 0.0004(10)
O26 0.018(3) 0.017(3) 0.018(3) 0.0002(10) 0.0018(11) 0.0000(10)
O27 0.018(9) 0.044(10) 0.018(8) -0.011(7) -0.003(7) 0.007(7)
O28 0.030(4) 0.030(4) 0.030(4) 0.0001(10) 0.0033(11) -0.0001(10)
O29 0.025(11) 0.045(10) 0.031(9) 0.019(8) -0.014(8) -0.016(8)
O30 0.017(11) 0.083(15) 0.049(12) 0.004(10) 0.007(9) -0.008(10)
O31 0.039(12) 0.034(10) 0.041(10) 0.014(8) -0.007(9) -0.015(8)
O32 0.017(3) 0.017(3) 0.017(3) -0.0005(10) 0.0016(11) 0.0002(10)
O33 0.030(12) 0.057(12) 0.052(12) 0.002(9) -0.009(9) -0.008(9)
O34 0.031(10) 0.009(7) 0.034(9) 0.007(6) -0.016(7) -0.009(6)
O35 0.013(9) 0.021(8) 0.036(9) -0.007(7) 0.005(7) 0.002(6)
O36 0.025(10) 0.049(11) 0.023(9) -0.008(7) 0.005(7) -0.007(8)
O37 0.030(11) 0.020(8) 0.039(10) 0.003(7) -0.016(8) -0.001(7)
O38 0.042(12) 0.044(11) 0.037(10) -0.022(8) -0.015(9) 0.017(9)
O39 0.045(12) 0.021(9) 0.043(10) -0.011(7) -0.034(9) 0.002(8)
O40 0.036(11) 0.042(10) 0.012(8) -0.005(7) 0.002(7) -0.001(8)
O41 0.064(16) 0.046(12) 0.061(13) 0.030(10) -0.016(11) -0.040(11)
O42 0.013(3) 0.012(3) 0.013(3) 0.0001(10) 0.0011(11) -0.0003(10)
O43 0.013(3) 0.013(3) 0.013(3) 0.0000(10) 0.0015(11) -0.0003(10)
F1 0.019(9) 0.107(14) 0.028(8) -0.010(8) -0.005(7) -0.014(8)
F2 0.030(11) 0.087(14) 0.111(16) 0.020(11) 0.042(11) -0.013(9)
F3 0.049(14) 0.17(2) 0.049(12) -0.025(13) 0.032(10) 0.021(13)
F4 0.067(19) 0.21(3) 0.14(2) -0.01(2) -0.024(16) 0.101(19)
Si1 0.009(3) 0.011(3) 0.020(3) 0.001(2) -0.002(2) 0.000(2)
Cu1 0.0231(16) 0.0062(12) 0.0348(16) -0.0044(10) 0.0107(13) -0.0001(10)
Cu2 0.0155(15) 0.0072(11) 0.0284(14) -0.0025(10) -0.0081(11) 0.0004(10)
Cu3 0.0201(16) 0.0099(12) 0.0287(15) 0.0011(10) 0.0047(12) 0.0063(10)
Cu4 0.0236(18) 0.0101(13) 0.074(2) -0.0015(14) -0.0004(16) -0.0059(12)
W1 0.0324(7) 0.0331(6) 0.0504(7) 0.0051(5) -0.0156(5) -0.0126(5)
W2 0.0166(5) 0.0240(5) 0.0272(5) -0.0074(4) -0.0003(4) 0.0080(4)
W3 0.0237(6) 0.0228(5) 0.0264(5) 0.0022(4) 0.0010(4) 0.0030(4)
W4 0.0217(6) 0.0255(5) 0.0301(5) -0.0030(4) -0.0073(4) 0.0029(4)
W5 0.0229(6) 0.0332(6) 0.0294(5) -0.0027(4) 0.0010(4) 0.0080(4)
W6 0.0236(6) 0.0282(5) 0.0191(5) -0.0024(4) 0.0008(4) -0.0011(4)
W7 0.0324(7) 0.0222(5) 0.0310(6) 0.0059(4) -0.0133(5) -0.0034(4)
W8 0.0259(7) 0.0528(7) 0.0362(6) 0.0037(5) 0.0059(5) -0.0109(5)
W9 0.0313(7) 0.0331(6) 0.0379(6) -0.0031(5) -0.0011(5) -0.0004(5)
W10 0.0418(7) 0.0197(5) 0.0518(7) -0.0002(5) -0.0196(6) 0.0050(5)
W11 0.0439(8) 0.0317(6) 0.0448(7) 0.0156(5) -0.0145(6) -0.0179(5)
W12 0.0503(9) 0.0373(7) 0.0575(8) -0.0124(6) -0.0175(6) 0.0083(6)

loop_
_atom_type_symbol
_atom_type_description
_atom_type_scat_dispersion_real
_atom_type_scat_dispersion_imag
_atom_type_scat_source
C C 0.0033 0.0016 'International Tables Vol C Tables 4.2.6.8 and 6.1.1.4'
H H 0.0000 0.0000 'International Tables Vol C Tables 4.2.6.8 and 6.1.1.4'
N N 0.0061 0.0033 'International Tables Vol C Tables 4.2.6.8 and 6.1.1.4'
O O 0.0106 0.0060 'International Tables Vol C Tables 4.2.6.8 and 6.1.1.4'
F F 0.0171 0.0103 'International Tables Vol C Tables 4.2.6.8 and 6.1.1.4'
Si Si 0.0817 0.0704 'International Tables Vol C Tables 4.2.6.8 and 6.1.1.4'
Cu Cu 0.3201 1.2651 'International Tables Vol C Tables 4.2.6.8 and 6.1.1.4'
W W -0.8490 6.8722 'International Tables Vol C Tables 4.2.6.8 and 6.1.1.4'

loop_
_geom_angle_atom_site_label_1
_geom_angle_atom_site_label_2
_geom_angle_atom_site_label_3
_geom_angle
_geom_angle_site_symmetry_1
_geom_angle_site_symmetry_3
N7 C1 N1 112.5(19) . .
F4 C2 C22 119(3) . .
F4 C2 C20 117(4) . .
C22 C2 C20 124(4) . .
N2 C3 N7 107.0(19) . .
F3 C4 C14 123(3) . .
F3 C4 C20 115(3) . .
C14 C4 C20 123(3) . .
N9 C5 N8 111.0(18) . 1_655
N10 C6 N9 109(2) 3_666 .
N13 C7 N11 110.6(19) . .
N4 C8 N6 114.0(19) . .
N13 C9 C15 111.7(16) . .
N5 C10 C11 112.2(15) . .
O42 C11 C12 110.3(15) . .
O42 C11 C10 112.0(15) . .
C12 C11 C10 111.0(17) . .
O42 C11 C23 110.4(16) . .
C12 C11 C23 109.2(16) . .
C10 C11 C23 103.7(15) . .
C13 C12 C24 116(2) . .
C13 C12 C11 120(2) . .
C24 C12 C11 123.5(19) . .
C12 C13 C19 122(2) . .
C4 C14 C21 120(2) . .
C4 C14 C15 120(2) . .
C21 C14 C15 120(2) . .
O43 C15 C14 109.3(16) . .
O43 C15 C9 109.1(15) . .
C14 C15 C9 113.9(17) . .
O43 C15 C16 108.6(16) . 3_656
C14 C15 C16 113.3(17) . 3_656
C9 C15 C16 102.4(16) . 3_656
N2 C16 C15 110.0(16) . 3_656
N12 C17 N11 112.5(19) . .
C25 C18 C24 115(3) . .
C25 C19 C13 117(3) . .
C2 C20 C4 114(4) . .
C22 C21 C14 121(3) . .
C21 C22 C2 118(3) . .
N10 C23 C11 108.1(15) . .
F1 C24 C18 117(2) . .
F1 C24 C12 118(2) . .
C18 C24 C12 125(2) . .
F2 C25 C18 118(3) . .
F2 C25 C19 117(3) . .
C18 C25 C19 125(3) . .
N5 C26 N6 108.9(18) . .
C1 N1 N2 103.7(17) . .
C1 N1 Cu1 134.1(15) . .
N2 N1 Cu1 122.0(12) . .
C3 N2 N1 110.1(17) . .
C3 N2 C16 128.8(18) . .
N1 N2 C16 121.0(16) . .
C8 N4 N5 103.8(17) . .
C8 N4 Cu2 132.7(16) . .
N5 N4 Cu2 122.8(13) . .
C26 N5 N4 109.5(16) . .
C26 N5 C10 126.8(17) . .
N4 N5 C10 123.2(15) . .
C8 N6 C26 103.7(18) . .
C8 N6 Cu3 125.5(15) . .
C26 N6 Cu3 129.0(15) . .
C1 N7 C3 106.4(17) . .
C1 N7 Cu3 126.8(15) . .
C3 N7 Cu3 126.8(14) . .
C5 N8 N10 105.3(16) 1_455 3_566
C5 N8 Cu2 133.7(14) 1_455 .
N10 N8 Cu2 119.1(12) 3_566 .
C5 N9 C6 105.7(18) . .
C5 N9 Cu4 127.9(15) . .
C6 N9 Cu4 126.3(16) . .
C6 N10 N8 108.9(17) 3_666 3_566
C6 N10 C23 126.6(19) 3_666 .
N8 N10 C23 124.2(16) 3_566 .
C17 N11 C7 104.1(17) . .
C17 N11 Cu4 123.1(14) . .
C7 N11 Cu4 130.8(15) . .
C17 N12 N13 104.6(18) . .
C17 N12 Cu1 132.2(16) . .
N13 N12 Cu1 123.2(13) . .
C7 N13 N12 108.2(17) . .
C7 N13 C9 128.4(18) . .
N12 N13 C9 122.7(17) . .
Si1 O1 W2 124.0(7) . .
Si1 O1 W3 124.0(8) . .
W2 O1 W3 92.1(5) . .
Si1 O1 W9 126.0(7) . .
W2 O1 W9 90.6(5) . .
W3 O1 W9 89.7(5) . .
W3 O2 W2 121.5(7) . .
W5 O3 W4 152.5(9) . .
W9 O4 W3 120.7(7) . .
W7 O6 W9 151.6(9) . .
Si1 O7 W6 124.8(8) . .
Si1 O7 W5 124.7(8) . .
W6 O7 W5 91.3(5) . .
Si1 O7 W8 124.2(7) . .
W6 O7 W8 91.3(5) . .
W5 O7 W8 90.3(5) . .
W7 O8 Cu4 140.9(10) 4_665 .
W7 O9 W6 148.4(8) . .
Si1 O11 W12 124.9(8) . .
Si1 O11 W4 123.8(7) . .
W12 O11 W4 92.8(5) . .
Si1 O11 W1 123.7(7) . .
W12 O11 W1 90.6(5) . .
W4 O11 W1 91.3(5) . .
W2 O12 W10 150.1(8) . .
W4 O13 W3 151.7(9) . .
W2 O16 W12 149.4(9) . .
W4 O17 W12 118.1(8) 1_655 1_655
W4 O17 Cu4 122.1(7) 1_655 .
W12 O17 Cu4 118.3(7) 1_655 .
W1 O19 W12 119.8(8) . .
W1 O20 W11 152.1(9) . .
W11 O21 W7 120.6(9) . .
W4 O22 W1 120.9(8) . .
W11 O23 W10 122.7(8) . .
W2 O25 Cu3 150.0(8) . .
W6 O26 W9 152.7(8) . .
W6 O27 W5 122.0(8) . .
W5 O28 W8 121.4(9) . .
W11 O29 W8 150.9(9) . .
W1 O31 W8 152.0(11) . .
W3 O32 W5 150.3(8) . .
Si1 O34 W7 124.7(7) . .
Si1 O34 W11 125.5(9) . .
W7 O34 W11 93.8(5) . .
Si1 O34 W10 122.0(9) . .
W7 O34 W10 90.7(5) . .
W11 O34 W10 90.1(5) . .
W9 O35 W2 121.7(8) . .
W6 O36 W8 121.9(8) . .
W7 O37 W10 121.1(8) . .
W12 O39 W10 152.0(9) . .
C11 O42 Cu2 129.0(11) . .
C11 O42 Cu2 128.3(11) . 3_566
Cu2 O42 Cu2 100.4(6) . 3_566
C15 O43 Cu1 127.5(11) . 3_656
C15 O43 Cu1 130.1(11) . .
Cu1 O43 Cu1 102.2(6) 3_656 .
O1 Si1 O7 108.9(7) . .
O1 Si1 O11 109.5(7) . .
O7 Si1 O11 110.5(8) . .
O1 Si1 O34 110.1(8) . .
O7 Si1 O34 107.4(8) . .
O11 Si1 O34 110.3(7) . .
O43 Cu1 O43 77.8(6) 3_656 .
O43 Cu1 N12 169.7(6) 3_656 .
O43 Cu1 N12 92.0(6) . .
O43 Cu1 N1 92.6(6) 3_656 .
O43 Cu1 N1 169.6(7) . .
N12 Cu1 N1 97.7(7) . .
O43 Cu1 Cu1 39.1(4) 3_656 3_656
O43 Cu1 Cu1 38.7(4) . 3_656
N12 Cu1 Cu1 130.7(5) . 3_656
N1 Cu1 Cu1 131.6(5) . 3_656
O42 Cu2 O42 79.6(6) . 3_566
O42 Cu2 N4 91.0(6) . .
O42 Cu2 N4 169.6(6) 3_566 .
O42 Cu2 N8 168.7(7) . .
O42 Cu2 N8 91.1(6) 3_566 .
N4 Cu2 N8 97.8(7) . .
O42 Cu2 Cu2 40.1(4) . 3_566
O42 Cu2 Cu2 39.5(4) 3_566 3_566
N4 Cu2 Cu2 130.9(5) . 3_566
N8 Cu2 Cu2 130.3(5) . 3_566
N6 Cu3 N7 174.8(8) . .
N6 Cu3 O4W 93.1(7) . .
N7 Cu3 O4W 89.4(7) . .
N6 Cu3 O25 89.2(7) . .
N7 Cu3 O25 87.9(6) . .
O4W Cu3 O25 174.1(6) . .
N6 Cu3 O3W 91.2(7) . .
N7 Cu3 O3W 93.2(7) . .
O4W Cu3 O3W 95.0(7) . .
O25 Cu3 O3W 90.4(6) . .
N6 Cu3 O2W 89.4(7) . .
N7 Cu3 O2W 86.2(7) . .
O4W Cu3 O2W 87.0(7) . .
O25 Cu3 O2W 87.6(6) . .
O3W Cu3 O2W 177.9(7) . .
N11 Cu4 N9 172.7(8) . .
N11 Cu4 O6W 88.5(8) . .
N9 Cu4 O6W 89.4(9) . .
N11 Cu4 O8 82.5(7) . .
N9 Cu4 O8 90.7(7) . .
O6W Cu4 O8 94.2(11) . .
N11 Cu4 O17 85.8(6) . .
N9 Cu4 O17 97.5(6) . .
O6W Cu4 O17 167.2(11) . .
O8 Cu4 O17 96.4(6) . .
N11 Cu4 O7W 97.3(7) . .
N9 Cu4 O7W 89.2(7) . .
O6W Cu4 O7W 79.2(12) . .
O8 Cu4 O7W 173.5(6) . .
O17 Cu4 O7W 90.1(6) . .
O33 W1 O31 102.4(9) . .
O33 W1 O19 98.4(8) . .
O31 W1 O19 159.3(7) . .
O33 W1 O20 103.6(8) . .
O31 W1 O20 85.9(7) . .
O19 W1 O20 89.3(8) . .
O33 W1 O22 99.1(8) . .
O31 W1 O22 89.4(7) . .
O19 W1 O22 87.3(7) . .
O20 W1 O22 157.3(7) . .
O33 W1 O11 169.5(7) . .
O31 W1 O11 84.8(6) . .
O19 W1 O11 74.6(6) . .
O20 W1 O11 84.3(6) . .
O22 W1 O11 73.1(6) . .
O25 W2 O16 102.0(7) . .
O25 W2 O12 101.9(7) . .
O16 W2 O12 87.2(6) . .
O25 W2 O2 99.3(6) . .
O16 W2 O2 89.5(7) . .
O12 W2 O2 158.7(7) . .
O25 W2 O35 99.1(7) . .
O16 W2 O35 158.9(7) . .
O12 W2 O35 88.6(6) . .
O2 W2 O35 87.1(6) . .
O25 W2 O1 169.8(6) . .
O16 W2 O1 85.3(6) . .
O12 W2 O1 85.5(6) . .
O2 W2 O1 73.3(5) . .
O35 W2 O1 73.8(5) . .
O14 W3 O32 103.9(7) . .
O14 W3 O13 102.1(6) . .
O32 W3 O13 86.8(6) . .
O14 W3 O4 98.9(6) . .
O32 W3 O4 89.7(6) . .
O13 W3 O4 158.9(6) . .
O14 W3 O2 97.8(7) . .
O32 W3 O2 158.3(6) . .
O13 W3 O2 88.0(6) . .
O4 W3 O2 87.6(6) . .
O14 W3 O1 168.9(7) . .
O32 W3 O1 85.4(5) . .
O13 W3 O1 84.1(5) . .
O4 W3 O1 74.9(5) . .
O2 W3 O1 73.0(5) . .
O15 W4 O13 102.1(7) . .
O15 W4 O22 99.3(8) . .
O13 W4 O22 158.6(6) . .
O15 W4 O17 100.1(7) . 1_455
O13 W4 O17 89.2(6) . 1_455
O22 W4 O17 89.0(7) . 1_455
O15 W4 O3 100.9(7) . .
O13 W4 O3 85.2(6) . .
O22 W4 O3 88.9(7) . .
O17 W4 O3 159.0(6) 1_455 .
O15 W4 O11 171.8(6) . .
O13 W4 O11 84.3(6) . .
O22 W4 O11 74.6(6) . .
O17 W4 O11 74.7(6) 1_455 .
O3 W4 O11 84.6(6) . .
O18 W5 O3 102.7(7) . .
O18 W5 O32 102.3(7) . .
O3 W5 O32 86.4(6) . .
O18 W5 O28 99.9(8) . .
O3 W5 O28 90.9(7) . .
O32 W5 O28 157.7(6) . .
O18 W5 O27 100.5(7) . .
O3 W5 O27 156.8(7) . .
O32 W5 O27 87.8(6) . .
O28 W5 O27 85.9(7) . .
O18 W5 O7 171.2(6) . .
O3 W5 O7 84.2(6) . .
O32 W5 O7 83.4(5) . .
O28 W5 O7 74.3(6) . .
O27 W5 O7 72.8(6) . .
O40 W6 O26 99.6(7) . .
O40 W6 O27 99.8(7) . .
O26 W6 O27 91.7(6) . .
O40 W6 O36 101.9(7) . .
O26 W6 O36 158.3(6) . .
O27 W6 O36 87.1(7) . .
O40 W6 O9 101.0(7) . .
O26 W6 O9 85.7(6) . .
O27 W6 O9 159.2(6) . .
O36 W6 O9 87.9(7) . .
O40 W6 O7 172.1(7) . .
O26 W6 O7 85.3(5) . .
O27 W6 O7 73.8(6) . .
O36 W6 O7 73.5(6) . .
O9 W6 O7 85.4(6) . .
O8 W7 O6 101.4(7) 4_566 .
O8 W7 O9 101.5(7) 4_566 .
O6 W7 O9 87.6(6) . .
O8 W7 O37 98.2(7) 4_566 .
O6 W7 O37 90.3(7) . .
O9 W7 O37 160.2(6) . .
O8 W7 O21 99.6(7) 4_566 .
O6 W7 O21 159.0(7) . .
O9 W7 O21 87.3(7) . .
O37 W7 O21 87.7(7) . .
O8 W7 O34 169.8(6) 4_566 .
O6 W7 O34 86.6(6) . .
O9 W7 O34 85.1(6) . .
O37 W7 O34 75.1(6) . .
O21 W7 O34 72.7(6) . .
O30 W8 O28 100.0(8) . .
O30 W8 O36 101.0(8) . .
O28 W8 O36 87.6(7) . .
O30 W8 O31 101.8(9) . .
O28 W8 O31 90.0(7) . .
O36 W8 O31 157.1(7) . .
O30 W8 O29 101.2(8) . .
O28 W8 O29 158.8(7) . .
O36 W8 O29 88.5(7) . .
O31 W8 O29 85.5(7) . .
O30 W8 O7 171.6(8) . .
O28 W8 O7 74.0(6) . .
O36 W8 O7 73.2(6) . .
O31 W8 O7 84.3(6) . .
O29 W8 O7 85.0(6) . .
O5 W9 O35 100.0(7) . .
O5 W9 O4 100.3(7) . .
O35 W9 O4 90.0(6) . .
O5 W9 O26 102.4(7) . .
O35 W9 O26 157.4(6) . .
O4 W9 O26 89.1(6) . .
O5 W9 O6 101.9(7) . .
O35 W9 O6 88.0(6) . .
O4 W9 O6 157.7(6) . .
O26 W9 O6 84.3(6) . .
O5 W9 O1 171.8(6) . .
O35 W9 O1 73.8(6) . .
O4 W9 O1 74.7(5) . .
O26 W9 O1 84.2(5) . .
O6 W9 O1 83.5(6) . .
O24 W10 O39 101.6(8) . .
O24 W10 O23 102.6(9) . .
O39 W10 O23 90.0(8) . .
O24 W10 O12 100.8(9) . .
O39 W10 O12 86.0(7) . .
O23 W10 O12 156.6(7) . .
O24 W10 O37 100.4(8) . .
O39 W10 O37 157.8(7) . .
O23 W10 O37 87.5(7) . .
O12 W10 O37 87.7(6) . .
O24 W10 O34 171.7(7) . .
O39 W10 O34 85.2(6) . .
O23 W10 O34 72.4(6) . .
O12 W10 O34 84.3(6) . .
O37 W10 O34 73.0(6) . .
O41 W11 O23 99.9(10) . .
O41 W11 O29 101.8(10) . .
O23 W11 O29 158.3(7) . .
O41 W11 O20 103.3(8) . .
O23 W11 O20 90.3(8) . .
O29 W11 O20 85.7(7) . .
O41 W11 O21 99.4(8) . .
O23 W11 O21 87.9(8) . .
O29 W11 O21 87.6(7) . .
O20 W11 O21 157.2(7) . .
O41 W11 O34 170.4(8) . .
O23 W11 O34 74.7(6) . .
O29 W11 O34 83.7(6) . .
O20 W11 O34 84.8(6) . .
O21 W11 O34 72.7(6) . .
O38 W12 O39 101.5(8) . .
O38 W12 O16 100.2(8) . .
O39 W12 O16 86.4(7) . .
O38 W12 O19 100.7(8) . .
O39 W12 O19 92.2(8) . .
O16 W12 O19 158.9(6) . .
O38 W12 O17 97.8(7) . 1_455
O39 W12 O17 160.1(6) . 1_455
O16 W12 O17 85.6(6) . 1_455
O19 W12 O17 88.7(7) . 1_455
O38 W12 O11 170.8(7) . .
O39 W12 O11 86.8(6) . .
O16 W12 O11 83.9(6) . .
O19 W12 O11 75.0(6) . .
O17 W12 O11 74.2(6) 1_455 .

loop_
_geom_bond_atom_site_label_1
_geom_bond_atom_site_label_2
_geom_bond_distance
_geom_bond_site_symmetry_2
C1 N7 1.31(3) .
C1 N1 1.34(3) .
C2 F4 1.40(4) .
C2 C22 1.41(5) .
C2 C20 1.42(6) .
C3 N2 1.34(3) .
C3 N7 1.36(3) .
C4 F3 1.29(3) .
C4 C14 1.36(4) .
C4 C20 1.45(5) .
C5 N9 1.35(3) .
C5 N8 1.35(2) 1_655
C6 N10 1.34(3) 3_666
C6 N9 1.36(3) .
C7 N13 1.31(3) .
C7 N11 1.35(3) .
C8 N4 1.30(3) .
C8 N6 1.35(3) .
C9 N13 1.47(3) .
C9 C15 1.55(3) .
C10 N5 1.49(2) .
C10 C11 1.54(2) .
C11 O42 1.42(2) .
C11 C12 1.53(3) .
C11 C23 1.57(3) .
C12 C13 1.37(3) .
C12 C24 1.41(3) .
C13 C19 1.44(3) .
C14 C21 1.42(3) .
C14 C15 1.53(3) .
C15 O43 1.43(2) .
C15 C16 1.56(3) 3_656
C16 N2 1.49(3) .
C16 C15 1.56(3) 3_656
C17 N12 1.33(3) .
C17 N11 1.34(3) .
C18 C25 1.36(4) .
C18 C24 1.40(4) .
C19 C25 1.38(4) .
C21 C22 1.38(5) .
C23 N10 1.43(2) .
C24 F1 1.34(3) .
C25 F2 1.35(3) .
C26 N5 1.32(3) .
C26 N6 1.35(3) .
N1 N2 1.36(2) .
N1 Cu1 1.982(17) .
N4 N5 1.38(2) .
N4 Cu2 1.977(17) .
N6 Cu3 1.992(18) .
N7 Cu3 2.002(17) .
N8 C5 1.35(2) 1_455
N8 N10 1.37(2) 3_566
N8 Cu2 1.983(16) .
N9 Cu4 1.959(18) .
N10 C6 1.34(3) 3_666
N10 N8 1.37(2) 3_566
N11 Cu4 1.948(18) .
N12 N13 1.38(2) .
N12 Cu1 1.949(18) .
O1 Si1 1.603(15) .
O1 W2 2.324(13) .
O1 W3 2.335(14) .
O1 W9 2.357(13) .
O2 W3 1.922(13) .
O2 W2 1.922(13) .
O3 W5 1.876(15) .
O3 W4 1.917(16) .
O2W Cu3 2.248(16) .
O4 W9 1.894(14) .
O4 W3 1.915(14) .
O3W Cu3 2.173(19) .
O5 W9 1.702(16) .
O4W Cu3 2.079(17) .
O6 W7 1.846(15) .
O6 W9 1.952(14) .
O7 Si1 1.616(14) .
O7 W6 2.347(14) .
O7 W5 2.352(14) .
O7 W8 2.354(14) .
O6W Cu4 2.08(4) .
O8 W7 1.706(15) 4_665
O8 Cu4 2.315(18) .
O7W Cu4 2.43(3) .
O9 W7 1.903(16) .
O9 W6 1.935(15) .
O11 Si1 1.616(15) .
O11 W12 2.299(13) .
O11 W4 2.339(13) .
O11 W1 2.360(14) .
O12 W2 1.911(15) .
O12 W10 1.921(16) .
O13 W4 1.891(14) .
O13 W3 1.900(14) .
O14 W3 1.693(15) .
O15 W4 1.688(14) .
O16 W2 1.882(16) .
O16 W12 1.940(17) .
O17 W4 1.916(15) 1_655
O17 W12 1.999(14) 1_655
O17 Cu4 2.414(17) .
O18 W5 1.698(15) .
O19 W1 1.881(18) .
O19 W12 1.945(18) .
O20 W1 1.900(16) .
O20 W11 1.913(15) .
O21 W11 1.937(16) .
O21 W7 1.959(16) .
O22 W4 1.902(15) .
O22 W1 1.961(15) .
O23 W11 1.89(2) .
O23 W10 1.92(2) .
O24 W10 1.711(18) .
O25 W2 1.736(15) .
O25 Cu3 2.140(16) .
O26 W6 1.875(14) .
O26 W9 1.930(14) .
O27 W6 1.894(15) .
O27 W5 1.947(14) .
O28 W5 1.904(16) .
O28 W8 1.922(15) .
O29 W11 1.904(18) .
O29 W8 1.930(17) .
O30 W8 1.688(18) .
O31 W1 1.879(18) .
O31 W8 1.930(17) .
O32 W3 1.894(14) .
O32 W5 1.900(14) .
O33 W1 1.673(18) .
O34 Si1 1.643(14) .
O34 W7 2.309(14) .
O34 W11 2.325(15) .
O34 W10 2.394(16) .
O35 W9 1.883(14) .
O35 W2 1.927(14) .
O36 W6 1.917(16) .
O36 W8 1.928(16) .
O37 W7 1.919(16) .
O37 W10 1.923(15) .
O38 W12 1.670(16) .
O39 W12 1.884(15) .
O39 W10 1.891(15) .
O40 W6 1.699(14) .
O41 W11 1.678(17) .
O42 Cu2 1.925(13) .
O42 Cu2 1.949(13) 3_566
O43 Cu1 1.918(13) 3_656
O43 Cu1 1.936(13) .
Cu1 O43 1.918(13) 3_656
Cu1 Cu1 2.998(5) 3_656
Cu2 O42 1.949(13) 3_566
Cu2 Cu2 2.978(5) 3_566
W4 O17 1.916(15) 1_455
W7 O8 1.706(15) 4_566
W12 O17 1.999(14) 1_455

loop_
_geom_torsion_atom_site_label_1
_geom_torsion_atom_site_label_2
_geom_torsion_atom_site_label_3
_geom_torsion_atom_site_label_4
_geom_torsion
_geom_torsion_site_symmetry_1
_geom_torsion_site_symmetry_2
_geom_torsion_site_symmetry_3
_geom_torsion_site_symmetry_4
N5 C10 C11 O42 60(2) . . . .
N5 C10 C11 C12 -64(2) . . . .
N5 C10 C11 C23 178.7(16) . . . .
O42 C11 C12 C13 0(3) . . . .
C10 C11 C12 C13 124(2) . . . .
C23 C11 C12 C13 -122(2) . . . .
O42 C11 C12 C24 175.1(19) . . . .
C10 C11 C12 C24 -60(3) . . . .
C23 C11 C12 C24 54(3) . . . .
C24 C12 C13 C19 1(3) . . . .
C11 C12 C13 C19 177(2) . . . .
F3 C4 C14 C21 -179(3) . . . .
C20 C4 C14 C21 -2(5) . . . .
F3 C4 C14 C15 4(4) . . . .
C20 C4 C14 C15 -179(3) . . . .
C4 C14 C15 O43 176(2) . . . .
C21 C14 C15 O43 -1(3) . . . .
C4 C14 C15 C9 -62(3) . . . .
C21 C14 C15 C9 121(2) . . . .
C4 C14 C15 C16 55(3) . . . 3_656
C21 C14 C15 C16 -122(2) . . . 3_656
N13 C9 C15 O43 62(2) . . . .
N13 C9 C15 C14 -60(2) . . . .
N13 C9 C15 C16 177.1(17) . . . 3_656
C12 C13 C19 C25 0(4) . . . .
F4 C2 C20 C4 179(3) . . . .
C22 C2 C20 C4 -1(6) . . . .
F3 C4 C20 C2 179(3) . . . .
C14 C4 C20 C2 2(5) . . . .
C4 C14 C21 C22 2(4) . . . .
C15 C14 C21 C22 178(3) . . . .
C14 C21 C22 C2 -1(5) . . . .
F4 C2 C22 C21 -180(3) . . . .
C20 C2 C22 C21 1(6) . . . .
O42 C11 C23 N10 -62(2) . . . .
C12 C11 C23 N10 60(2) . . . .
C10 C11 C23 N10 178.3(17) . . . .
C25 C18 C24 F1 177(2) . . . .
C25 C18 C24 C12 -3(4) . . . .
C13 C12 C24 F1 -180(2) . . . .
C11 C12 C24 F1 5(3) . . . .
C13 C12 C24 C18 0(3) . . . .
C11 C12 C24 C18 -175(2) . . . .
C24 C18 C25 F2 -180(2) . . . .
C24 C18 C25 C19 4(4) . . . .
C13 C19 C25 F2 -179(2) . . . .
C13 C19 C25 C18 -3(4) . . . .
N7 C1 N1 N2 1(2) . . . .
N7 C1 N1 Cu1 175.9(15) . . . .
N7 C3 N2 N1 5(2) . . . .
N7 C3 N2 C16 -179.3(19) . . . .
C1 N1 N2 C3 -3(2) . . . .
Cu1 N1 N2 C3 -179.5(14) . . . .
C1 N1 N2 C16 -179.6(18) . . . .
Cu1 N1 N2 C16 4(3) . . . .
C15 C16 N2 C3 128(2) 3_656 . . .
C15 C16 N2 N1 -57(2) 3_656 . . .
N6 C8 N4 N5 2(3) . . . .
N6 C8 N4 Cu2 -167.6(16) . . . .
N6 C26 N5 N4 3(2) . . . .
N6 C26 N5 C10 176.0(18) . . . .
C8 N4 N5 C26 -3(2) . . . .
Cu2 N4 N5 C26 167.8(15) . . . .
C8 N4 N5 C10 -176.5(18) . . . .
Cu2 N4 N5 C10 -5(3) . . . .
C11 C10 N5 C26 144(2) . . . .
C11 C10 N5 N4 -45(2) . . . .
N4 C8 N6 C26 0(3) . . . .
N4 C8 N6 Cu3 165.4(15) . . . .
N5 C26 N6 C8 -2(2) . . . .
N5 C26 N6 Cu3 -167.0(15) . . . .
N1 C1 N7 C3 2(3) . . . .
N1 C1 N7 Cu3 -178.8(14) . . . .
N2 C3 N7 C1 -4(2) . . . .
N2 C3 N7 Cu3 176.8(14) . . . .
N8 C5 N9 C6 -2(2) 1_655 . . .
N8 C5 N9 Cu4 174.2(14) 1_655 . . .
N10 C6 N9 C5 -1(3) 3_666 . . .
N10 C6 N9 Cu4 -176.5(15) 3_666 . . .
C11 C23 N10 C6 -121(2) . . . 3_666
C11 C23 N10 N8 65(2) . . . 3_566
N12 C17 N11 C7 0(2) . . . .
N12 C17 N11 Cu4 165.8(14) . . . .
N13 C7 N11 C17 -1(2) . . . .
N13 C7 N11 Cu4 -164.9(15) . . . .
N11 C17 N12 N13 1(2) . . . .
N11 C17 N12 Cu1 179.0(14) . . . .
N11 C7 N13 N12 1(2) . . . .
N11 C7 N13 C9 171.2(19) . . . .
C17 N12 N13 C7 -1(2) . . . .
Cu1 N12 N13 C7 -179.6(14) . . . .
C17 N12 N13 C9 -171.9(18) . . . .
Cu1 N12 N13 C9 10(3) . . . .
C15 C9 N13 C7 136(2) . . . .
C15 C9 N13 N12 -56(2) . . . .
C12 C11 O42 Cu2 95.9(17) . . . .
C10 C11 O42 Cu2 -28(2) . . . .
C23 C11 O42 Cu2 -143.3(13) . . . .
C12 C11 O42 Cu2 -104.6(16) . . . 3_566
C10 C11 O42 Cu2 131.3(14) . . . 3_566
C23 C11 O42 Cu2 16(2) . . . 3_566
C14 C15 O43 Cu1 -90.8(17) . . . 3_656
C9 C15 O43 Cu1 144.1(13) . . . 3_656
C16 C15 O43 Cu1 33(2) 3_656 . . 3_656
C14 C15 O43 Cu1 95.1(17) . . . .
C9 C15 O43 Cu1 -30(2) . . . .
C16 C15 O43 Cu1 -140.9(13) 3_656 . . .
W2 O1 Si1 O7 179.9(8) . . . .
W3 O1 Si1 O7 -59.5(10) . . . .
W9 O1 Si1 O7 59.5(11) . . . .
W2 O1 Si1 O11 -59.1(10) . . . .
W3 O1 Si1 O11 61.5(10) . . . .
W9 O1 Si1 O11 -179.6(8) . . . .
W2 O1 Si1 O34 62.4(10) . . . .
W3 O1 Si1 O34 -177.0(8) . . . .
W9 O1 Si1 O34 -58.1(11) . . . .
W6 O7 Si1 O1 -59.2(10) . . . .
W5 O7 Si1 O1 61.9(11) . . . .
W8 O7 Si1 O1 -179.6(8) . . . .
W6 O7 Si1 O11 -179.5(8) . . . .
W5 O7 Si1 O11 -58.5(11) . . . .
W8 O7 Si1 O11 60.0(11) . . . .
W6 O7 Si1 O34 60.1(10) . . . .
W5 O7 Si1 O34 -178.9(8) . . . .
W8 O7 Si1 O34 -60.3(11) . . . .
W12 O11 Si1 O1 61.9(10) . . . .
W4 O11 Si1 O1 -60.6(11) . . . .
W1 O11 Si1 O1 -179.3(8) . . . .
W12 O11 Si1 O7 -178.1(8) . . . .
W4 O11 Si1 O7 59.3(11) . . . .
W1 O11 Si1 O7 -59.4(10) . . . .
W12 O11 Si1 O34 -59.4(11) . . . .
W4 O11 Si1 O34 178.0(9) . . . .
W1 O11 Si1 O34 59.3(11) . . . .
W7 O34 Si1 O1 55.3(12) . . . .
W11 O34 Si1 O1 -178.2(8) . . . .
W10 O34 Si1 O1 -61.5(10) . . . .
W7 O34 Si1 O7 -63.1(12) . . . .
W11 O34 Si1 O7 63.4(11) . . . .
W10 O34 Si1 O7 -179.9(8) . . . .
W7 O34 Si1 O11 176.3(9) . . . .
W11 O34 Si1 O11 -57.2(12) . . . .
W10 O34 Si1 O11 59.5(11) . . . .
W8 O31 W1 O33 130(2) . . . .
W8 O31 W1 O19 -50(3) . . . .
W8 O31 W1 O20 27(2) . . . .
W8 O31 W1 O22 -131(2) . . . .
W8 O31 W1 O11 -57.7(19) . . . .
W12 O19 W1 O33 173.4(10) . . . .
W12 O19 W1 O31 -6(3) . . . .
W12 O19 W1 O20 -82.9(10) . . . .
W12 O19 W1 O22 74.6(10) . . . .
W12 O19 W1 O11 1.3(8) . . . .
Cu3 O25 W2 O16 129.8(17) . . . .
Cu3 O25 W2 O12 -140.6(16) . . . .
Cu3 O25 W2 O2 38.3(18) . . . .
Cu3 O25 W2 O35 -50.2(18) . . . .
Cu3 O25 W2 O1 -5(5) . . . .
W12 O16 W2 O25 129.3(17) . . . .
W12 O16 W2 O12 27.8(18) . . . .
W12 O16 W2 O2 -131.2(17) . . . .
W12 O16 W2 O35 -51(3) . . . .
W12 O16 W2 O1 -57.9(17) . . . .
W5 O32 W3 O14 127.0(16) . . . .
W5 O32 W3 O13 25.3(16) . . . .
W5 O32 W3 O4 -133.9(16) . . . .
W5 O32 W3 O2 -51(3) . . . .
W5 O32 W3 O1 -59.1(15) . . . .
W4 O13 W3 O14 -130.4(17) . . . .
W4 O13 W3 O32 -26.9(17) . . . .
W4 O13 W3 O4 54(3) . . . .
W4 O13 W3 O2 132.0(17) . . . .
W4 O13 W3 O1 58.9(16) . . . .
W3 O13 W4 O15 126.6(17) . . . .
W3 O13 W4 O22 -48(3) . . . .
W3 O13 W4 O17 -133.3(17) . . . 1_455
W3 O13 W4 O3 26.4(17) . . . .
W3 O13 W4 O11 -58.6(16) . . . .
W4 O3 W5 O18 127.6(19) . . . .
W4 O3 W5 O32 25.8(19) . . . .
W4 O3 W5 O28 -132.1(19) . . . .
W4 O3 W5 O27 -50(3) . . . .
W4 O3 W5 O7 -58.0(18) . . . .
W3 O32 W5 O18 -127.2(16) . . . .
W3 O32 W5 O3 -24.9(16) . . . .
W3 O32 W5 O28 59(3) . . . .
W3 O32 W5 O27 132.6(16) . . . .
W3 O32 W5 O7 59.6(15) . . . .
W9 O26 W6 O40 132.9(17) . . . .
W9 O26 W6 O27 -126.9(17) . . . .
W9 O26 W6 O36 -41(3) . . . .
W9 O26 W6 O9 32.5(17) . . . .
W9 O26 W6 O7 -53.2(17) . . . .
W5 O27 W6 O40 -175.6(10) . . . .
W5 O27 W6 O26 84.3(10) . . . .
W5 O27 W6 O36 -74.0(10) . . . .
W5 O27 W6 O9 2(2) . . . .
W5 O27 W6 O7 -0.3(8) . . . .
W9 O6 W7 O8 -129.9(18) . . . 4_566
W9 O6 W7 O9 -28.6(18) . . . .
W9 O6 W7 O37 131.7(18) . . . .
W9 O6 W7 O21 47(3) . . . .
W9 O6 W7 O34 56.6(18) . . . .
W2 O35 W9 O5 -172.4(9) . . . .
W2 O35 W9 O4 -71.9(9) . . . .
W2 O35 W9 O26 16(2) . . . .
W2 O35 W9 O6 85.9(9) . . . .
W2 O35 W9 O1 2.1(7) . . . .
W3 O4 W9 O5 171.9(9) . . . .
W3 O4 W9 O35 71.8(9) . . . .
W3 O4 W9 O26 -85.6(9) . . . .
W3 O4 W9 O6 -13(2) . . . .
W3 O4 W9 O1 -1.3(8) . . . .
W12 O39 W10 O24 -131(2) . . . .
W12 O39 W10 O23 126(2) . . . .
W12 O39 W10 O12 -31(2) . . . .
W12 O39 W10 O37 43(4) . . . .
W12 O39 W10 O34 54(2) . . . .
W10 O23 W11 O41 -172.8(11) . . . .
W10 O23 W11 O29 5(3) . . . .
W10 O23 W11 O20 83.6(10) . . . .
W10 O23 W11 O21 -73.6(10) . . . .
W10 O23 W11 O34 -0.9(9) . . . .
W10 O39 W12 O38 131(2) . . . .
W10 O39 W12 O16 31(2) . . . .
W10 O39 W12 O19 -128(2) . . . .
W10 O39 W12 O17 -36(4) . . . 1_455
W10 O39 W12 O11 -53(2) . . . .
